data_1555008
loop_
_publ_author_name
'Davies, Stephen G.'
'Fletcher, Ai M.'
'Frost, Aileen B.'
'Roberts, Paul M.'
'Thomson, James E.'

_publ_section_title
;
 Asymmetric Synthesis of Substituted anti-\b-Fluorophenylalanines.
;
_journal_issue 9
_journal_name_full 'Organic letters'
_journal_page_first 2254
_journal_page_last 2257
_journal_paper_doi 10.1021/acs.orglett.5b00880
_journal_volume 17
_journal_year 2015
_chemical_absolute_configuration ad
_chemical_formula_moiety 'C28 H31 F2 N1 O2'
_chemical_formula_sum 'C28 H31 F2 N O2'
_chemical_formula_weight 451.56
_space_group_IT_number 4
_space_group_name_Hall 'P 2yb'
_space_group_name_H-M_alt 'P 1 21 1'
_symmetry_cell_setting monoclinic
_symmetry_space_group_name_Hall 'P 2yb'
_symmetry_space_group_name_H-M 'P 1 21 1'
_atom_sites_solution_hydrogens difmap
_atom_sites_solution_primary direct
_cell_angle_alpha 90
_cell_angle_beta 95.6737(13)
_cell_angle_gamma 90
_cell_formula_units_Z 2
_cell_length_a 7.90952(11)
_cell_length_b 16.3522(3)
_cell_length_c 9.53794(13)
_cell_measurement_reflns_used 0
_cell_measurement_temperature 150
_cell_measurement_theta_max 0
_cell_measurement_theta_min 0
_cell_volume 1227.58(3)
_computing_cell_refinement 'CrysAlis, (Oxford Diffraction, 2002)'
_computing_data_collection 'SuperNova, (Oxford Diffraction, 2010)'
_computing_data_reduction 'CrysAlis, (Oxford Diffraction, 2002)'
_computing_molecular_graphics 'CAMERON (Watkin et al., 1996)'
_computing_publication_material 'CRYSTALS (Betteridge et al., 2003)'
_computing_structure_refinement 'CRYSTALS (Betteridge et al., 2003)'
_computing_structure_solution 'SIR92 (Altomare et al., 1994)'
_diffrn_ambient_temperature 150
_diffrn_measured_fraction_theta_full 0.997
_diffrn_measured_fraction_theta_max 0.991
_diffrn_measurement_device Area
_diffrn_measurement_device_type 'Oxford Diffraction SuperNova'
_diffrn_measurement_method \w/2\q
_diffrn_radiation_monochromator graphite
_diffrn_radiation_type 'Cu K\a'
_diffrn_radiation_wavelength 1.54184
_diffrn_reflns_av_R_equivalents 0.019
_diffrn_reflns_limit_h_max 9
_diffrn_reflns_limit_h_min -9
_diffrn_reflns_limit_k_max 18
_diffrn_reflns_limit_k_min -20
_diffrn_reflns_limit_l_max 11
_diffrn_reflns_limit_l_min -11
_diffrn_reflns_number 12720
_diffrn_reflns_theta_full 74.483
_diffrn_reflns_theta_max 76.003
_diffrn_reflns_theta_min 4.659
_diffrn_standards_number 0
_exptl_absorpt_coefficient_mu 0.703
_exptl_absorpt_correction_type none
_exptl_crystal_colour colourless
_exptl_crystal_density_diffrn 1.222
_exptl_crystal_density_method 'not measured'
_exptl_crystal_description prism
_exptl_crystal_F_000 480
_exptl_crystal_size_max 0.290
_exptl_crystal_size_mid 0.260
_exptl_crystal_size_min 0.150
_refine_diff_density_max 0.11
_refine_diff_density_min -0.13
_refine_ls_abs_structure_details 'Flack (1983), 2125 Friedel-pairs'
_refine_ls_abs_structure_Flack -0.01(10)
_refine_ls_extinction_method None
_refine_ls_goodness_of_fit_ref 1.0110
_refine_ls_hydrogen_treatment constr
_refine_ls_matrix_type full
_refine_ls_number_parameters 299
_refine_ls_number_reflns 3951
_refine_ls_number_restraints 1
_refine_ls_R_factor_all 0.0282
_refine_ls_R_factor_gt 0.0280
_refine_ls_shift/su_max 0.0070161
_refine_ls_shift/su_mean 0.0009125
_refine_ls_structure_factor_coef Fsqd
_refine_ls_weighting_details
;
 Method= Modified Sheldrick 
 w=1/[\s^2^(F^2^) + ( 0.05P)^2^ + 0.13P] 
 ,where P=(max(Fo^2^,0) + 2Fc^2^)/3 
;
_refine_ls_weighting_scheme calc
_refine_ls_wR_factor_all 0.0721
_refine_ls_wR_factor_gt 0.0718
_refine_ls_wR_factor_ref 0.0721
_reflns_limit_h_max 9
_reflns_limit_h_min -9
_reflns_limit_k_max 18
_reflns_limit_k_min -20
_reflns_limit_l_max 11
_reflns_limit_l_min 0
_reflns_number_gt 3910
_reflns_number_total 4754
_reflns_threshold_expression I>2.0\s(I)
_oxford_diffrn_Wilson_B_factor 2.72
_oxford_diffrn_Wilson_scale 0.01
_oxford_refine_ls_r_factor_ref 0.0282
_oxford_refine_ls_scale 11.8(4)
_oxford_reflns_number_all 3951
_oxford_reflns_threshold_expression_ref I>-3.0\s(I)
_cod_data_source_file ol5b00880_si_002.cif
_cod_data_source_block 27
_cod_original_formula_sum 'C28 H31 F2 N1 O2'
_cod_database_code 1555008

loop_
_symmetry_equiv_pos_as_xyz
x,y,z
-x,y+1/2,-z

loop_
_atom_site_label
_atom_site_type_symbol
_atom_site_fract_x
_atom_site_fract_y
_atom_site_fract_z
_atom_site_U_iso_or_equiv
_atom_site_occupancy
_atom_site_adp_type
_atom_site_refinement_flags_posn
F1 F 0.89838(10) 0.65419(7) 0.59143(10) 0.0461 1.0000 Uani .
C2 C 0.75166(16) 0.70470(10) 0.57408(14) 0.0299 1.0000 Uani .
C3 C 0.73871(15) 0.73885(10) 0.42720(14) 0.0276 1.0000 Uani .
C4 C 0.7059(2) 0.68862(11) 0.30985(16) 0.0416 1.0000 Uani .
C5 C 0.7064(2) 0.72021(11) 0.17510(17) 0.0472 1.0000 Uani .
C6 C 0.7392(2) 0.80130(11) 0.15970(16) 0.0410 1.0000 Uani .
F7 F 0.73997(16) 0.83288(8) 0.02723(11) 0.0623 1.0000 Uani .
C8 C 0.7714(2) 0.85281(11) 0.27201(18) 0.0448 1.0000 Uani .
C9 C 0.77124(18) 0.82079(11) 0.40668(16) 0.0369 1.0000 Uani .
C10 C 0.60623(15) 0.64965(9) 0.60990(12) 0.0244 1.0000 Uani .
N11 N 0.44769(13) 0.69599(8) 0.60836(10) 0.0240 1.0000 Uani .
C12 C 0.29192(15) 0.64763(9) 0.56669(13) 0.0253 1.0000 Uani .
C13 C 0.28610(15) 0.62139(9) 0.41361(14) 0.0265 1.0000 Uani .
C14 C 0.34628(17) 0.54613(10) 0.37237(15) 0.0319 1.0000 Uani .
C15 C 0.34077(19) 0.52547(11) 0.23027(17) 0.0415 1.0000 Uani .
C16 C 0.2715(2) 0.57849(13) 0.12926(17) 0.0495 1.0000 Uani .
C17 C 0.2074(2) 0.65287(14) 0.16875(17) 0.0541 1.0000 Uani .
C18 C 0.2159(2) 0.67425(11) 0.31004(16) 0.0404 1.0000 Uani .
C19 C 0.26041(18) 0.57696(10) 0.66518(15) 0.0351 1.0000 Uani .
C20 C 0.43027(17) 0.74702(9) 0.73394(14) 0.0296 1.0000 Uani .
C21 C 0.29982(16) 0.81362(9) 0.70448(13) 0.0275 1.0000 Uani .
C22 C 0.15474(18) 0.81687(10) 0.77603(14) 0.0322 1.0000 Uani .
C23 C 0.04051(18) 0.88103(11) 0.75485(15) 0.0372 1.0000 Uani .
C24 C 0.06981(19) 0.94328(11) 0.66203(17) 0.0391 1.0000 Uani .
C25 C 0.2113(2) 0.93970(11) 0.58710(17) 0.0400 1.0000 Uani .
C26 C 0.32443(18) 0.87511(10) 0.60809(15) 0.0340 1.0000 Uani .
C27 C 0.66543(16) 0.60685(10) 0.75003(14) 0.0287 1.0000 Uani .
O28 O 0.67178(11) 0.52585(7) 0.73470(9) 0.0295 1.0000 Uani .
C29 C 0.73571(18) 0.47333(10) 0.85626(15) 0.0346 1.0000 Uani .
C30 C 0.6136(2) 0.47796(12) 0.96952(17) 0.0433 1.0000 Uani .
C31 C 0.91521(18) 0.49931(12) 0.91023(16) 0.0437 1.0000 Uani .
C32 C 0.7346(2) 0.38913(11) 0.79103(19) 0.0496 1.0000 Uani .
O33 O 0.70287(14) 0.64395(8) 0.85748(10) 0.0421 1.0000 Uani .
H21 H 0.7633 0.7505 0.6474 0.0356 1.0000 Uiso R
H41 H 0.6841 0.6305 0.3273 0.0504 1.0000 Uiso R
H51 H 0.6856 0.6852 0.0939 0.0567 1.0000 Uiso R
H81 H 0.7960 0.9111 0.2568 0.0527 1.0000 Uiso R
H91 H 0.7953 0.8570 0.4892 0.0455 1.0000 Uiso R
H101 H 0.5919 0.6060 0.5359 0.0302 1.0000 Uiso R
H121 H 0.1925 0.6882 0.5713 0.0308 1.0000 Uiso R
H141 H 0.3943 0.5084 0.4455 0.0404 1.0000 Uiso R
H151 H 0.3778 0.4709 0.2027 0.0496 1.0000 Uiso R
H161 H 0.2711 0.5623 0.0303 0.0622 1.0000 Uiso R
H171 H 0.1550 0.6924 0.0984 0.0650 1.0000 Uiso R
H181 H 0.1719 0.7270 0.3397 0.0510 1.0000 Uiso R
H192 H 0.1504 0.5491 0.6334 0.0527 1.0000 Uiso R
H191 H 0.2589 0.5978 0.7607 0.0536 1.0000 Uiso R
H193 H 0.3538 0.5358 0.6636 0.0535 1.0000 Uiso R
H201 H 0.5434 0.7710 0.7657 0.0368 1.0000 Uiso R
H202 H 0.3918 0.7121 0.8161 0.0370 1.0000 Uiso R
H221 H 0.1388 0.7739 0.8436 0.0406 1.0000 Uiso R
H231 H -0.0612 0.8827 0.8067 0.0444 1.0000 Uiso R
H241 H -0.0108 0.9889 0.6510 0.0501 1.0000 Uiso R
H251 H 0.2342 0.9850 0.5178 0.0519 1.0000 Uiso R
H261 H 0.4228 0.8728 0.5542 0.0427 1.0000 Uiso R
H301 H 0.6493 0.4353 1.0426 0.0647 1.0000 Uiso R
H302 H 0.6168 0.5336 1.0100 0.0649 1.0000 Uiso R
H303 H 0.4969 0.4644 0.9256 0.0647 1.0000 Uiso R
H311 H 0.9653 0.4558 0.9732 0.0663 1.0000 Uiso R
H312 H 0.9093 0.5521 0.9621 0.0665 1.0000 Uiso R
H313 H 0.9824 0.5065 0.8299 0.0666 1.0000 Uiso R
H321 H 0.7656 0.3489 0.8657 0.0741 1.0000 Uiso R
H322 H 0.8139 0.3848 0.7162 0.0740 1.0000 Uiso R
H323 H 0.6182 0.3768 0.7499 0.0738 1.0000 Uiso R

loop_
_atom_site_aniso_label
_atom_site_aniso_U_11
_atom_site_aniso_U_22
_atom_site_aniso_U_33
_atom_site_aniso_U_23
_atom_site_aniso_U_13
_atom_site_aniso_U_12
F1 0.0199(4) 0.0623(6) 0.0555(5) 0.0111(5) 0.0013(3) 0.0056(4)
C2 0.0224(6) 0.0359(8) 0.0307(7) -0.0032(6) -0.0004(5) -0.0010(5)
C3 0.0197(6) 0.0320(8) 0.0318(7) -0.0032(6) 0.0060(5) -0.0042(5)
C4 0.0604(10) 0.0327(8) 0.0336(7) -0.0056(6) 0.0149(7) -0.0138(7)
C5 0.0673(11) 0.0445(10) 0.0320(8) -0.0079(7) 0.0156(7) -0.0157(8)
C6 0.0478(9) 0.0437(10) 0.0337(8) 0.0050(6) 0.0149(6) -0.0041(7)
F7 0.0938(8) 0.0575(7) 0.0384(5) 0.0110(5) 0.0204(5) -0.0086(6)
C8 0.0562(10) 0.0306(8) 0.0495(9) 0.0011(7) 0.0143(8) -0.0075(7)
C9 0.0392(8) 0.0344(8) 0.0376(8) -0.0068(6) 0.0062(6) -0.0080(6)
C10 0.0223(6) 0.0286(7) 0.0220(6) -0.0019(5) 0.0006(4) 0.0019(5)
N11 0.0221(5) 0.0269(6) 0.0228(5) -0.0034(4) 0.0011(4) 0.0020(4)
C12 0.0212(6) 0.0282(7) 0.0265(6) 0.0001(5) 0.0031(4) -0.0001(5)
C13 0.0198(6) 0.0297(7) 0.0297(7) -0.0040(5) 0.0017(5) -0.0041(5)
C14 0.0254(6) 0.0325(8) 0.0378(7) -0.0062(6) 0.0033(5) -0.0035(5)
C15 0.0309(7) 0.0480(10) 0.0461(9) -0.0218(7) 0.0056(6) -0.0047(6)
C16 0.0412(9) 0.0740(13) 0.0323(8) -0.0177(8) -0.0016(6) -0.0015(8)
C17 0.0606(10) 0.0679(13) 0.0316(8) 0.0014(8) -0.0066(7) 0.0087(9)
C18 0.0456(8) 0.0419(9) 0.0321(7) -0.0020(6) -0.0041(6) 0.0064(7)
C19 0.0305(7) 0.0394(9) 0.0356(7) 0.0085(6) 0.0052(5) -0.0037(6)
C20 0.0313(7) 0.0325(8) 0.0245(6) -0.0062(5) 0.0003(5) 0.0039(6)
C21 0.0290(7) 0.0287(7) 0.0242(6) -0.0075(5) 0.0000(5) 0.0006(5)
C22 0.0345(7) 0.0379(8) 0.0242(6) -0.0064(6) 0.0035(5) -0.0002(6)
C23 0.0265(6) 0.0522(9) 0.0327(7) -0.0142(6) 0.0019(5) 0.0052(6)
C24 0.0351(8) 0.0379(8) 0.0423(8) -0.0106(7) -0.0060(6) 0.0090(6)
C25 0.0433(8) 0.0305(8) 0.0455(9) -0.0004(6) 0.0003(7) 0.0013(6)
C26 0.0317(7) 0.0320(8) 0.0391(8) -0.0032(6) 0.0081(6) -0.0016(6)
C27 0.0262(6) 0.0337(8) 0.0259(7) -0.0001(6) 0.0013(5) 0.0057(5)
O28 0.0312(5) 0.0316(5) 0.0254(4) 0.0027(4) 0.0016(4) 0.0076(4)
C29 0.0349(7) 0.0387(9) 0.0303(7) 0.0100(6) 0.0045(6) 0.0110(6)
C30 0.0389(8) 0.0531(10) 0.0390(8) 0.0120(7) 0.0097(6) 0.0072(7)
C31 0.0322(8) 0.0609(11) 0.0377(8) 0.0165(7) 0.0023(6) 0.0140(7)
C32 0.0627(10) 0.0379(9) 0.0486(10) 0.0087(7) 0.0075(8) 0.0160(8)
O33 0.0556(6) 0.0429(6) 0.0252(5) -0.0065(4) -0.0086(4) 0.0122(5)

loop_
_atom_type_symbol
_atom_type_scat_dispersion_real
_atom_type_scat_dispersion_imag
_atom_type_scat_Cromer_Mann_a1
_atom_type_scat_Cromer_Mann_b1
_atom_type_scat_Cromer_Mann_a2
_atom_type_scat_Cromer_Mann_b2
_atom_type_scat_Cromer_Mann_a3
_atom_type_scat_Cromer_Mann_b3
_atom_type_scat_Cromer_Mann_a4
_atom_type_scat_Cromer_Mann_b4
_atom_type_scat_Cromer_Mann_c
_atom_type_scat_source
C 0.0181 0.0091 2.3100 20.8439 1.0200 10.2075 1.5886 0.5687 0.8650 51.6512 0.2156 'International Tables Vol C 4.2.6.8 and 6.1.1.4'
H 0.0000 0.0000 0.4930 10.5109 0.3229 26.1257 0.1402 3.1424 0.0408 57.7998 0.0030 'International Tables Vol C 4.2.6.8 and 6.1.1.4'
N 0.0311 0.0180 12.2126 0.0057 3.1322 9.8933 2.0125 28.9975 1.1663 0.5826 -11.5290 'International Tables Vol C 4.2.6.8 and 6.1.1.4'
O 0.0492 0.0322 3.0485 13.2771 2.2868 5.7011 1.5463 0.3239 0.8670 32.9089 0.2508 'International Tables Vol C 4.2.6.8 and 6.1.1.4'
F 0.0727 0.0534 3.5392 10.2825 2.6412 4.2944 1.5170 0.2615 1.0243 26.1476 0.2776 'International Tables Vol C 4.2.6.8 and 6.1.1.4'

loop_
_geom_angle_atom_site_label_1
_geom_angle_atom_site_label_2
_geom_angle_atom_site_label_3
_geom_angle
_geom_angle_publ_flag
F1 C2 C3 107.72(11) yes
F1 C2 C10 104.84(11) yes
C3 C2 C10 116.41(10) yes
F1 C2 H21 109.2 no
C3 C2 H21 111.0 no
C10 C2 H21 107.3 no
C2 C3 C4 121.38(13) yes
C2 C3 C9 119.74(12) yes
C4 C3 C9 118.74(13) yes
C3 C4 C5 120.56(15) yes
C3 C4 H41 117.1 no
C5 C4 H41 122.3 no
C4 C5 C6 118.76(15) yes
C4 C5 H51 120.6 no
C6 C5 H51 120.7 no
C5 C6 F7 119.10(15) yes
C5 C6 C8 122.57(15) yes
F7 C6 C8 118.34(15) yes
C6 C8 C9 118.42(15) yes
C6 C8 H81 120.3 no
C9 C8 H81 121.3 no
C8 C9 C3 120.95(14) yes
C8 C9 H91 119.6 no
C3 C9 H91 119.5 no
C2 C10 N11 110.87(11) yes
C2 C10 C27 106.93(10) yes
N11 C10 C27 115.50(10) yes
C2 C10 H101 107.3 no
N11 C10 H101 108.9 no
C27 C10 H101 106.9 no
C10 N11 C12 114.47(10) yes
C10 N11 C20 115.64(10) yes
C12 N11 C20 112.11(10) yes
N11 C12 C13 110.70(10) yes
N11 C12 C19 114.86(10) yes
C13 C12 C19 112.77(11) yes
N11 C12 H121 105.2 no
C13 C12 H121 105.7 no
C19 C12 H121 106.8 no
C12 C13 C14 122.93(12) yes
C12 C13 C18 118.74(12) yes
C14 C13 C18 118.32(13) yes
C13 C14 C15 120.74(14) yes
C13 C14 H141 118.4 no
C15 C14 H141 120.8 no
C14 C15 C16 120.18(15) yes
C14 C15 H151 119.9 no
C16 C15 H151 119.7 no
C15 C16 C17 119.78(15) yes
C15 C16 H161 118.0 no
C17 C16 H161 122.2 no
C16 C17 C18 120.13(16) yes
C16 C17 H171 121.8 no
C18 C17 H171 118.0 no
C17 C18 C13 120.82(15) yes
C17 C18 H181 121.1 no
C13 C18 H181 118.0 no
C12 C19 H192 110.4 no
C12 C19 H191 109.2 no
H192 C19 H191 110.6 no
C12 C19 H193 109.6 no
H192 C19 H193 108.0 no
H191 C19 H193 109.1 no
N11 C20 C21 111.96(10) yes
N11 C20 H201 108.4 no
C21 C20 H201 110.5 no
N11 C20 H202 111.0 no
C21 C20 H202 106.9 no
H201 C20 H202 107.9 no
C20 C21 C22 121.21(13) yes
C20 C21 C26 120.54(12) yes
C22 C21 C26 118.22(13) yes
C21 C22 C23 120.94(14) yes
C21 C22 H221 117.7 no
C23 C22 H221 121.3 no
C22 C23 C24 120.14(13) yes
C22 C23 H231 120.1 no
C24 C23 H231 119.8 no
C23 C24 C25 119.55(14) yes
C23 C24 H241 118.7 no
C25 C24 H241 121.8 no
C24 C25 C26 119.99(15) yes
C24 C25 H251 120.4 no
C26 C25 H251 119.6 no
C21 C26 C25 121.10(13) yes
C21 C26 H261 119.5 no
C25 C26 H261 119.4 no
C10 C27 O28 111.57(11) yes
C10 C27 O33 122.58(13) yes
O28 C27 O33 125.84(13) yes
C27 O28 C29 120.03(11) yes
O28 C29 C30 109.48(11) yes
O28 C29 C31 109.61(12) yes
C30 C29 C31 112.49(13) yes
O28 C29 C32 102.54(12) yes
C30 C29 C32 111.09(14) yes
C31 C29 C32 111.16(13) yes
C29 C30 H301 107.6 no
C29 C30 H302 109.3 no
H301 C30 H302 111.9 no
C29 C30 H303 108.4 no
H301 C30 H303 108.7 no
H302 C30 H303 110.8 no
C29 C31 H311 108.0 no
C29 C31 H312 108.7 no
H311 C31 H312 110.9 no
C29 C31 H313 109.2 no
H311 C31 H313 110.2 no
H312 C31 H313 109.8 no
C29 C32 H321 108.7 no
C29 C32 H322 112.4 no
H321 C32 H322 109.9 no
C29 C32 H323 108.5 no
H321 C32 H323 108.0 no
H322 C32 H323 109.2 no

loop_
_geom_bond_atom_site_label_1
_geom_bond_atom_site_label_2
_geom_bond_distance
_geom_bond_publ_flag
F1 C2 1.4207(16) yes
C2 C3 1.5021(19) yes
C2 C10 1.5258(18) yes
C2 H21 1.022 no
C3 C4 1.392(2) yes
C3 C9 1.382(2) yes
C4 C5 1.386(2) yes
C4 H41 0.983 no
C5 C6 1.362(2) yes
C5 H51 0.964 no
C6 F7 1.3655(18) yes
C6 C8 1.367(2) yes
C8 C9 1.387(2) yes
C8 H81 0.986 no
C9 H91 0.988 no
C10 N11 1.4640(16) yes
C10 C27 1.5401(17) yes
C10 H101 1.002 no
N11 C12 1.4847(16) yes
N11 C20 1.4774(16) yes
C12 C13 1.5181(17) yes
C12 C19 1.5252(19) yes
C12 H121 1.033 no
C13 C14 1.390(2) yes
C13 C18 1.387(2) yes
C14 C15 1.393(2) yes
C14 H141 0.979 no
C15 C16 1.369(3) yes
C15 H151 0.983 no
C16 C17 1.384(3) yes
C16 H161 0.980 no
C17 C18 1.387(2) yes
C17 H171 0.992 no
C18 H181 0.981 no
C19 H192 1.002 no
C19 H191 0.974 no
C19 H193 1.001 no
C20 C21 1.5074(19) yes
C20 H201 0.996 no
C20 H202 1.038 no
C21 C22 1.3929(19) yes
C21 C26 1.389(2) yes
C22 C23 1.386(2) yes
C22 H221 0.970 no
C23 C24 1.384(2) yes
C23 H231 0.985 no
C24 C25 1.388(2) yes
C24 H241 0.980 no
C25 C26 1.386(2) yes
C25 H251 1.020 no
C26 H261 0.974 no
C27 O28 1.3340(17) yes
C27 O33 1.2025(17) yes
O28 C29 1.4905(15) yes
C29 C30 1.520(2) yes
C29 C31 1.522(2) yes
C29 C32 1.510(2) yes
C30 H301 1.007 no
C30 H302 0.988 no
C30 H303 1.000 no
C31 H311 0.988 no
C31 H312 0.998 no
C31 H313 0.982 no
C32 H321 0.983 no
C32 H322 0.998 no
C32 H323 0.985 no

loop_
_geom_hbond_atom_site_label_D
_geom_hbond_atom_site_label_H
_geom_hbond_atom_site_label_A
_geom_hbond_site_symmetry_A
_geom_hbond_angle_DHA
_geom_hbond_distance_DH
_geom_hbond_distance_HA
_geom_hbond_distance_DA
_geom_hbond_publ_flag
C5 H51 O33 1_554 155.81(5) 0.964 2.370 3.274(2) yes
C10 H101 C14 . 136.63(4) 1.002 2.562 3.362(2) yes
C19 H193 O28 . 138.63(4) 1.001 2.545 3.361(2) yes
